data_4303821
loop_
_publ_author_name
'Daniel M. Wells'
'Geng Bang Jin'
'S. Skanthakumar'
'Richard G. Haire'
'L. Soderholm'
'James A. Ibers'

_publ_contact_author_address
;
Department of Chemistry
Northwestern University
Evanston, IL 60208-3113
;
_publ_contact_author_email ibers@chem.northwestern.edu
_publ_contact_author_fax '1 847 491 3976'
_publ_contact_author_name 'James A. Ibers'
_publ_contact_author_phone '1 847 491 5449'
_publ_section_title
;
Quaternary Neptunium Compounds: Syntheses and Characterization of KCuNpS3,
RbCuNpS3, CsCuNpS3, KAgNpS3, and CsAgNpS3
;
_journal_name_full 'Inorganic Chemistry'
_journal_page_first 11513
_journal_page_last 11517
_journal_paper_doi 10.1021/ic901229d
_journal_volume 48
_journal_year 2009
_chemical_formula_moiety 'Cs Ag Np S3'
_chemical_formula_sum 'Ag Cs Np S3'
_chemical_formula_weight 573.96
_chemical_name_common 'cesium silver neptunium trisulfide'
_chemical_name_systematic 'cesium neptunium silver trisulfide'
_space_group_IT_number 63
_symmetry_cell_setting orthorhombic
_symmetry_space_group_name_Hall '-C 2c 2'
_symmetry_space_group_name_H-M 'C m c m'
_atom_sites_solution_primary direct
_atom_sites_solution_secondary difmap
_audit_creation_method SHELXL-97
_cell_angle_alpha 90.00
_cell_angle_beta 90.00
_cell_angle_gamma 90.00
_cell_formula_units_Z 4
_cell_length_a 4.0769(4)
_cell_length_b 15.1444(15)
_cell_length_c 10.4415(10)
_cell_measurement_reflns_used 553
_cell_measurement_temperature 100(2)
_cell_measurement_theta_max 32.72
_cell_measurement_theta_min 4.74
_cell_volume 644.68(11)
_computing_cell_refinement 'Bruker SAINT (Bruker, 2006)'
_computing_data_collection 'Bruker APEX2 (Bruker, 2006)'
_computing_data_reduction 'Bruker SAINT (Bruker, 2006)'
_computing_molecular_graphics 'CrystalMaker for Windows v2.0.6 (2008)'
_computing_publication_material 'Bruker SHELXTL'
_computing_structure_refinement 'SHELXL-97 (Sheldrick, 2008)'
_computing_structure_solution 'SHELXS-97 (Sheldrick, 2008)'
_diffrn_ambient_temperature 100(2)
_diffrn_measured_fraction_theta_full 0.963
_diffrn_measured_fraction_theta_max 0.963
_diffrn_measurement_device_type 'Bruker APEX-II CCD'
_diffrn_measurement_method '\f and \w scans'
_diffrn_radiation_monochromator graphite
_diffrn_radiation_source 'fine-focus sealed tube'
_diffrn_radiation_type MoK\a
_diffrn_radiation_wavelength 0.71073
_diffrn_reflns_av_R_equivalents 0.0000
_diffrn_reflns_av_sigmaI/netI 0.0324
_diffrn_reflns_limit_h_max 6
_diffrn_reflns_limit_h_min 0
_diffrn_reflns_limit_k_max 23
_diffrn_reflns_limit_k_min 0
_diffrn_reflns_limit_l_max 16
_diffrn_reflns_limit_l_min 0
_diffrn_reflns_number 719
_diffrn_reflns_theta_full 33.61
_diffrn_reflns_theta_max 33.61
_diffrn_reflns_theta_min 3.32
_exptl_absorpt_coefficient_mu 25.461
_exptl_absorpt_correction_T_max 0.746641
_exptl_absorpt_correction_T_min 0.538789
_exptl_absorpt_correction_type numerical
_exptl_absorpt_process_details 'numerical (TWINABS; Sheldrick, 2008)'
_exptl_crystal_colour black
_exptl_crystal_density_diffrn 5.914
_exptl_crystal_density_meas ?
_exptl_crystal_density_method .
_exptl_crystal_description plate
_exptl_crystal_F_000 972
_exptl_crystal_size_max 0.12
_exptl_crystal_size_mid 0.02
_exptl_crystal_size_min 0.02
_refine_diff_density_max 3.903
_refine_diff_density_min -2.932
_refine_diff_density_rms 0.511
_refine_ls_extinction_coef 0.00023(10)
_refine_ls_extinction_expression Fc^*^=kFc[1+0.001xFc^2^\l^3^/sin(2\q)]^-1/4^
_refine_ls_extinction_method SHELXL
_refine_ls_goodness_of_fit_ref 1.225
_refine_ls_matrix_type full
_refine_ls_number_parameters 25
_refine_ls_number_reflns 719
_refine_ls_number_restraints 0
_refine_ls_restrained_S_all 1.225
_refine_ls_R_factor_all 0.0418
_refine_ls_R_factor_gt 0.0318
_refine_ls_shift/su_max 0.000
_refine_ls_shift/su_mean 0.000
_refine_ls_structure_factor_coef Fsqd
_refine_ls_weighting_details
; calc
 [1.00000]/
   [\s^2^(Fo^2^)+(0.0274Fo^2^)^2^]
;
_refine_ls_weighting_scheme calc
_refine_ls_wR_factor_gt 0.0596
_refine_ls_wR_factor_ref 0.0621
_reflns_number_gt 619
_reflns_number_total 719
_reflns_threshold_expression >2sigma(I)
_cod_data_source_file ic901229d_si_001_1.cif
_cod_data_source_block CsAg
_cod_depositor_comments
;
The following automatic conversions were performed:
'_symmetry_cell_setting' value 'Orthorhombic' changed to 'orthorhombic'
according to '/home/saulius/struct/CIF-dictionaries/cif_core.dic'
dictionary named 'cif_core.dic' version 2.4.1 from 2010-06-29.

Automatic conversion script
Id: cif_fix_enum 1527 2010-12-29 10:47:43Z saulius 
;
_cod_database_code 4303821

loop_
_symmetry_equiv_pos_as_xyz
'x, y, z'
'-x, -y, z+1/2'
'-x, y, -z+1/2'
'x, -y, -z'
'x+1/2, y+1/2, z'
'-x+1/2, -y+1/2, z+1/2'
'-x+1/2, y+1/2, -z+1/2'
'x+1/2, -y+1/2, -z'
'-x, -y, -z'
'x, y, -z-1/2'
'x, -y, z-1/2'
'-x, y, z'
'-x+1/2, -y+1/2, -z'
'x+1/2, y+1/2, -z-1/2'
'x+1/2, -y+1/2, z-1/2'
'-x+1/2, y+1/2, z'

loop_
_atom_site_label
_atom_site_type_symbol
_atom_site_fract_x
_atom_site_fract_y
_atom_site_fract_z
_atom_site_U_iso_or_equiv
_atom_site_adp_type
_atom_site_occupancy
_atom_site_symmetry_multiplicity
_atom_site_calc_flag
_atom_site_refinement_flags
_atom_site_disorder_assembly
_atom_site_disorder_group
Cs1 Cs 0.0000 0.74130(4) 0.2500 0.01022(15) Uani 1 4 d S . .
Ag1 Ag 0.0000 0.45583(5) 0.2500 0.00907(17) Uani 1 4 d S . .
Np1 Np 0.0000 0.0000 0.0000 0.00604(12) Uani 1 4 d S . .
S1 S 0.0000 0.05627(18) 0.2500 0.0080(4) Uani 1 4 d S . .
S2 S 0.0000 0.38271(12) 0.03718(18) 0.0086(3) Uani 1 2 d S . .

loop_
_atom_site_aniso_label
_atom_site_aniso_U_11
_atom_site_aniso_U_22
_atom_site_aniso_U_33
_atom_site_aniso_U_23
_atom_site_aniso_U_13
_atom_site_aniso_U_12
Cs1 0.0099(3) 0.0114(3) 0.0094(3) 0.000 0.000 0.000
Ag1 0.0086(4) 0.0139(4) 0.0047(3) 0.000 0.000 0.000
Np1 0.00510(19) 0.0098(2) 0.00327(17) -0.00009(13) 0.000 0.000
S1 0.0068(11) 0.0117(11) 0.0055(10) 0.000 0.000 0.000
S2 0.0086(8) 0.0111(8) 0.0060(7) 0.0004(6) 0.000 0.000

loop_
_atom_type_symbol
_atom_type_description
_atom_type_scat_dispersion_real
_atom_type_scat_dispersion_imag
_atom_type_scat_source
S S 0.1246 0.1234 'International Tables Vol C Tables 4.2.6.8 and 6.1.1.4'
Ag Ag -0.8971 1.1015 'International Tables Vol C Tables 4.2.6.8 and 6.1.1.4'
Cs Cs -0.3680 2.1192 'International Tables Vol C Tables 4.2.6.8 and 6.1.1.4'
Np Np -11.4937 4.1493 'International Tables Vol C Tables 4.2.6.8 and 6.1.1.4'

loop_
_geom_angle_atom_site_label_1
_geom_angle_atom_site_label_2
_geom_angle_atom_site_label_3
_geom_angle
_geom_angle_site_symmetry_1
_geom_angle_site_symmetry_3
_geom_angle_publ_flag
S1 Cs1 S1 72.07(5) 5_455 5 ?
S1 Cs1 S2 64.58(3) 5_455 9_565 ?
S1 Cs1 S2 64.58(3) 5 9_565 ?
S1 Cs1 S2 64.58(3) 5_455 2_565 ?
S1 Cs1 S2 64.58(3) 5 2_565 ?
S2 Cs1 S2 115.88(6) 9_565 2_565 ?
S1 Cs1 S2 142.41(3) 5_455 14_556 ?
S1 Cs1 S2 98.28(3) 5 14_556 ?
S2 Cs1 S2 144.74(3) 9_565 14_556 ?
S2 Cs1 S2 78.35(4) 2_565 14_556 ?
S1 Cs1 S2 98.28(3) 5_455 14_456 ?
S1 Cs1 S2 142.41(3) 5 14_456 ?
S2 Cs1 S2 144.74(3) 9_565 14_456 ?
S2 Cs1 S2 78.35(4) 2_565 14_456 ?
S2 Cs1 S2 66.89(3) 14_556 14_456 ?
S1 Cs1 S2 142.41(3) 5_455 5 ?
S1 Cs1 S2 98.28(3) 5 5 ?
S2 Cs1 S2 78.35(4) 9_565 5 ?
S2 Cs1 S2 144.74(3) 2_565 5 ?
S2 Cs1 S2 73.86(5) 14_556 5 ?
S2 Cs1 S2 109.24(6) 14_456 5 ?
S1 Cs1 S2 98.28(3) 5_455 5_455 ?
S1 Cs1 S2 142.41(3) 5 5_455 ?
S2 Cs1 S2 78.35(4) 9_565 5_455 ?
S2 Cs1 S2 144.74(3) 2_565 5_455 ?
S2 Cs1 S2 109.24(6) 14_556 5_455 ?
S2 Cs1 S2 73.86(5) 14_456 5_455 ?
S2 Cs1 S2 66.89(3) 5 5_455 ?
S1 Cs1 Ag1 176.07(3) 5_455 5 ?
S1 Cs1 Ag1 111.86(3) 5 5 ?
S2 Cs1 Ag1 116.72(3) 9_565 5 ?
S2 Cs1 Ag1 116.72(3) 2_565 5 ?
S2 Cs1 Ag1 38.43(3) 14_556 5 ?
S2 Cs1 Ag1 78.61(3) 14_456 5 ?
S2 Cs1 Ag1 38.43(3) 5 5 ?
S2 Cs1 Ag1 78.61(3) 5_455 5 ?
S1 Cs1 Ag1 111.86(3) 5_455 5_455 ?
S1 Cs1 Ag1 176.07(3) 5 5_455 ?
S2 Cs1 Ag1 116.72(3) 9_565 5_455 ?
S2 Cs1 Ag1 116.72(3) 2_565 5_455 ?
S2 Cs1 Ag1 78.61(3) 14_556 5_455 ?
S2 Cs1 Ag1 38.43(3) 14_456 5_455 ?
S2 Cs1 Ag1 78.61(3) 5 5_455 ?
S2 Cs1 Ag1 38.43(3) 5_455 5_455 ?
Ag1 Cs1 Ag1 64.211(18) 5 5_455 ?
S1 Cs1 Cs1 126.03(3) 5_455 1_655 ?
S1 Cs1 Cs1 53.97(3) 5 1_655 ?
S2 Cs1 Cs1 90.0 9_565 1_655 ?
S2 Cs1 Cs1 90.0 2_565 1_655 ?
S2 Cs1 Cs1 56.554(17) 14_556 1_655 ?
S2 Cs1 Cs1 123.446(17) 14_456 1_655 ?
S2 Cs1 Cs1 56.554(17) 5 1_655 ?
S2 Cs1 Cs1 123.446(17) 5_455 1_655 ?
Ag1 Cs1 Cs1 57.894(9) 5 1_655 ?
Ag1 Cs1 Cs1 122.106(9) 5_455 1_655 ?
S1 Cs1 Cs1 53.97(3) 5_455 1_455 ?
S1 Cs1 Cs1 126.03(3) 5 1_455 ?
S2 Cs1 Cs1 90.0 9_565 1_455 ?
S2 Cs1 Cs1 90.0 2_565 1_455 ?
S2 Cs1 Cs1 123.446(17) 14_556 1_455 ?
S2 Cs1 Cs1 56.554(17) 14_456 1_455 ?
S2 Cs1 Cs1 123.446(17) 5 1_455 ?
S2 Cs1 Cs1 56.554(17) 5_455 1_455 ?
Ag1 Cs1 Cs1 122.106(9) 5 1_455 ?
Ag1 Cs1 Cs1 57.894(9) 5_455 1_455 ?
Cs1 Cs1 Cs1 180.00(4) 1_655 1_455 ?
S2 Ag1 S2 127.03(9) . 10_556 y
S2 Ag1 S1 105.47(3) . 5 y
S2 Ag1 S1 105.47(3) 10_556 5 ?
S2 Ag1 S1 105.47(3) . 5_455 ?
S2 Ag1 S1 105.47(3) 10_556 5_455 ?
S1 Ag1 S1 106.54(10) 5 5_455 y
S2 Ag1 Np1 141.239(16) . 6 ?
S2 Ag1 Np1 52.90(3) 10_556 6 ?
S1 Ag1 Np1 52.993(14) 5 6 ?
S1 Ag1 Np1 111.41(3) 5_455 6 ?
S2 Ag1 Np1 52.90(3) . 5_455 ?
S2 Ag1 Np1 141.239(16) 10_556 5_455 ?
S1 Ag1 Np1 111.41(3) 5 5_455 ?
S1 Ag1 Np1 52.993(14) 5_455 5_455 ?
Np1 Ag1 Np1 157.16(3) 6 5_455 ?
S2 Ag1 Np1 141.239(16) . 6_455 ?
S2 Ag1 Np1 52.90(3) 10_556 6_455 ?
S1 Ag1 Np1 111.41(3) 5 6_455 ?
S1 Ag1 Np1 52.993(14) 5_455 6_455 ?
Np1 Ag1 Np1 74.212(8) 6 6_455 ?
Np1 Ag1 Np1 101.168(10) 5_455 6_455 ?
S2 Ag1 Np1 52.90(3) . 5 ?
S2 Ag1 Np1 141.239(16) 10_556 5 ?
S1 Ag1 Np1 52.993(14) 5 5 ?
S1 Ag1 Np1 111.41(3) 5_455 5 ?
Np1 Ag1 Np1 101.168(10) 6 5 ?
Np1 Ag1 Np1 74.212(8) 5_455 5 ?
Np1 Ag1 Np1 157.16(3) 6_455 5 ?
S2 Ag1 Cs1 67.80(4) . 5_445 ?
S2 Ag1 Cs1 67.80(4) 10_556 5_445 ?
S1 Ag1 Cs1 158.84(5) 5 5_445 ?
S1 Ag1 Cs1 94.63(5) 5_455 5_445 ?
Np1 Ag1 Cs1 119.232(15) 6 5_445 ?
Np1 Ag1 Cs1 81.204(10) 5_455 5_445 ?
Np1 Ag1 Cs1 81.204(10) 6_455 5_445 ?
Np1 Ag1 Cs1 119.232(15) 5 5_445 ?
S2 Ag1 Cs1 67.80(4) . 5_545 ?
S2 Ag1 Cs1 67.80(4) 10_556 5_545 ?
S1 Ag1 Cs1 94.63(5) 5 5_545 ?
S1 Ag1 Cs1 158.84(5) 5_455 5_545 ?
Np1 Ag1 Cs1 81.204(10) 6 5_545 ?
Np1 Ag1 Cs1 119.232(15) 5_455 5_545 ?
Np1 Ag1 Cs1 119.232(15) 6_455 5_545 ?
Np1 Ag1 Cs1 81.204(10) 5 5_545 ?
Cs1 Ag1 Cs1 64.211(18) 5_445 5_545 ?
S2 Ag1 Cs1 116.49(5) . . ?
S2 Ag1 Cs1 116.49(5) 10_556 . ?
S1 Ag1 Cs1 53.27(5) 5 . ?
S1 Ag1 Cs1 53.27(5) 5_455 . ?
Np1 Ag1 Cs1 78.580(13) 6 . ?
Np1 Ag1 Cs1 78.580(13) 5_455 . ?
Np1 Ag1 Cs1 78.580(13) 6_455 . ?
Np1 Ag1 Cs1 78.580(13) 5 . ?
Cs1 Ag1 Cs1 147.894(9) 5_445 . ?
Cs1 Ag1 Cs1 147.894(9) 5_545 . ?
S2 Np1 S2 180.00(10) 13 5_445 y
S2 Np1 S2 96.54(6) 13 13_455 ?
S2 Np1 S2 83.46(6) 5_445 13_455 ?
S2 Np1 S2 83.46(6) 13 5_545 ?
S2 Np1 S2 96.54(6) 5_445 5_545 ?
S2 Np1 S2 180.00(10) 13_455 5_545 ?
S2 Np1 S1 86.17(5) 13 . y
S2 Np1 S1 93.83(5) 5_445 . ?
S2 Np1 S1 86.17(5) 13_455 . ?
S2 Np1 S1 93.83(5) 5_545 . ?
S2 Np1 S1 93.83(5) 13 9 ?
S2 Np1 S1 86.17(5) 5_445 9 ?
S2 Np1 S1 93.83(5) 13_455 9 ?
S2 Np1 S1 86.17(5) 5_545 9 ?
S1 Np1 S1 180.0 . 9 y
S2 Np1 Ag1 102.22(4) 13 13_455 ?
S2 Np1 Ag1 77.78(4) 5_445 13_455 ?
S2 Np1 Ag1 46.47(4) 13_455 13_455 ?
S2 Np1 Ag1 133.53(4) 5_545 13_455 ?
S1 Np1 Ag1 132.30(3) . 13_455 ?
S1 Np1 Ag1 47.70(3) 9 13_455 ?
S2 Np1 Ag1 77.78(4) 13 5_545 ?
S2 Np1 Ag1 102.22(4) 5_445 5_545 ?
S2 Np1 Ag1 133.53(4) 13_455 5_545 ?
S2 Np1 Ag1 46.47(4) 5_545 5_545 ?
S1 Np1 Ag1 47.70(3) . 5_545 ?
S1 Np1 Ag1 132.30(3) 9 5_545 ?
Ag1 Np1 Ag1 180.00(3) 13_455 5_545 ?
S2 Np1 Ag1 46.47(4) 13 13 ?
S2 Np1 Ag1 133.53(4) 5_445 13 ?
S2 Np1 Ag1 102.22(4) 13_455 13 ?
S2 Np1 Ag1 77.78(4) 5_545 13 ?
S1 Np1 Ag1 132.30(3) . 13 ?
S1 Np1 Ag1 47.70(3) 9 13 ?
Ag1 Np1 Ag1 74.212(8) 13_455 13 ?
Ag1 Np1 Ag1 105.788(8) 5_545 13 ?
S2 Np1 Ag1 133.53(4) 13 5_445 ?
S2 Np1 Ag1 46.47(4) 5_445 5_445 ?
S2 Np1 Ag1 77.78(4) 13_455 5_445 ?
S2 Np1 Ag1 102.22(4) 5_545 5_445 ?
S1 Np1 Ag1 47.70(3) . 5_445 ?
S1 Np1 Ag1 132.30(3) 9 5_445 ?
Ag1 Np1 Ag1 105.788(8) 13_455 5_445 ?
Ag1 Np1 Ag1 74.212(8) 5_545 5_445 ?
Ag1 Np1 Ag1 180.00(3) 13 5_445 ?
S2 Np1 Np1 41.73(3) 13 1_655 ?
S2 Np1 Np1 138.27(3) 5_445 1_655 ?
S2 Np1 Np1 138.27(3) 13_455 1_655 ?
S2 Np1 Np1 41.73(3) 5_545 1_655 ?
S1 Np1 Np1 90.0 . 1_655 ?
S1 Np1 Np1 90.0 9 1_655 ?
Ag1 Np1 Np1 127.106(4) 13_455 1_655 ?
Ag1 Np1 Np1 52.894(4) 5_545 1_655 ?
Ag1 Np1 Np1 52.894(4) 13 1_655 ?
Ag1 Np1 Np1 127.106(4) 5_445 1_655 ?
S2 Np1 Np1 138.27(3) 13 1_455 ?
S2 Np1 Np1 41.73(3) 5_445 1_455 ?
S2 Np1 Np1 41.73(3) 13_455 1_455 ?
S2 Np1 Np1 138.27(3) 5_545 1_455 ?
S1 Np1 Np1 90.0 . 1_455 ?
S1 Np1 Np1 90.0 9 1_455 ?
Ag1 Np1 Np1 52.894(4) 13_455 1_455 ?
Ag1 Np1 Np1 127.106(4) 5_545 1_455 ?
Ag1 Np1 Np1 127.106(4) 13 1_455 ?
Ag1 Np1 Np1 52.894(4) 5_445 1_455 ?
Np1 Np1 Np1 180.0 1_655 1_455 ?
Ag1 S1 Ag1 106.54(10) 5_445 5_545 ?
Ag1 S1 Np1 79.30(4) 5_445 . ?
Ag1 S1 Np1 79.30(4) 5_545 . ?
Ag1 S1 Np1 79.30(4) 5_445 2 ?
Ag1 S1 Np1 79.30(4) 5_545 2 ?
Np1 S1 Np1 143.84(11) . 2 ?
Ag1 S1 Cs1 162.77(8) 5_445 5_545 ?
Ag1 S1 Cs1 90.70(3) 5_545 5_545 ?
Np1 S1 Cs1 104.53(4) . 5_545 ?
Np1 S1 Cs1 104.53(4) 2 5_545 ?
Ag1 S1 Cs1 90.70(3) 5_445 5_445 ?
Ag1 S1 Cs1 162.77(8) 5_545 5_445 ?
Np1 S1 Cs1 104.53(4) . 5_445 ?
Np1 S1 Cs1 104.53(4) 2 5_445 ?
Cs1 S1 Cs1 72.07(5) 5_545 5_445 ?
Ag1 S2 Np1 80.63(5) . 5 ?
Ag1 S2 Np1 80.63(5) . 5_455 ?
Np1 S2 Np1 96.54(6) 5 5_455 ?
Ag1 S2 Cs1 174.43(8) . 9_565 ?
Np1 S2 Cs1 102.99(5) 5 9_565 ?
Np1 S2 Cs1 102.99(5) 5_455 9_565 ?
Ag1 S2 Cs1 73.77(4) . 5_445 ?
Np1 S2 Cs1 150.83(6) 5 5_445 ?
Np1 S2 Cs1 92.90(2) 5_455 5_445 ?
Cs1 S2 Cs1 101.65(4) 9_565 5_445 ?
Ag1 S2 Cs1 73.77(4) . 5_545 ?
Np1 S2 Cs1 92.90(2) 5 5_545 ?
Np1 S2 Cs1 150.83(6) 5_455 5_545 ?
Cs1 S2 Cs1 101.65(4) 9_565 5_545 ?
Cs1 S2 Cs1 66.89(3) 5_445 5_545 ?

loop_
_geom_bond_atom_site_label_1
_geom_bond_atom_site_label_2
_geom_bond_distance
_geom_bond_site_symmetry_2
_geom_bond_publ_flag
Cs1 S1 3.465(2) 5_455 y
Cs1 S1 3.465(2) 5 ?
Cs1 S2 3.5381(19) 9_565 y
Cs1 S2 3.5381(19) 2_565 ?
Cs1 S2 3.6986(16) 14_556 y
Cs1 S2 3.6986(16) 14_456 ?
Cs1 S2 3.6986(16) 5 ?
Cs1 S2 3.6986(16) 5_455 ?
Cs1 Ag1 3.8354(9) 5 ?
Cs1 Ag1 3.8354(9) 5_455 ?
Cs1 Cs1 4.0769(4) 1_655 ?
Cs1 Cs1 4.0769(4) 1_455 ?
Ag1 S2 2.4828(19) . y
Ag1 S2 2.4828(19) 10_556 ?
Ag1 S1 2.5435(17) 5 y
Ag1 S1 2.5435(17) 5_455 ?
Ag1 Np1 3.3789(3) 6 ?
Ag1 Np1 3.3789(3) 5_455 ?
Ag1 Np1 3.3789(3) 6_455 ?
Ag1 Np1 3.3789(3) 5 ?
Ag1 Cs1 3.8354(9) 5_445 ?
Ag1 Cs1 3.8354(9) 5_545 ?
Np1 S2 2.7315(12) 13 y
Np1 S2 2.7315(12) 5_445 ?
Np1 S2 2.7315(13) 13_455 ?
Np1 S2 2.7315(13) 5_545 ?
Np1 S1 2.7460(9) . y
Np1 S1 2.7460(9) 9 ?
Np1 Ag1 3.3789(3) 13_455 ?
Np1 Ag1 3.3789(3) 5_545 ?
Np1 Ag1 3.3789(3) 13 ?
Np1 Ag1 3.3789(3) 5_445 ?
Np1 Np1 4.0769(4) 1_655 ?
Np1 Np1 4.0769(4) 1_455 ?
S1 Ag1 2.5435(17) 5_445 ?
S1 Ag1 2.5435(17) 5_545 ?
S1 Np1 2.7460(9) 2 ?
S1 Cs1 3.465(2) 5_545 ?
S1 Cs1 3.465(2) 5_445 ?
S2 Np1 2.7315(12) 5 ?
S2 Np1 2.7315(13) 5_455 ?
S2 Cs1 3.5381(19) 9_565 ?
S2 Cs1 3.6986(16) 5_445 ?
S2 Cs1 3.6986(16) 5_545 ?
